data_7212853
loop_
_publ_author_name
'Erra, Loredana'
'Tedesco, Consiglia'
'Vaughan, Gavin'
'Brunelli, Michela'
'Troisi, Francesco'
'Gaeta, Carmine'
'Neri, Placido'

_publ_section_title
;
 A solid-state molecular capsule based on p-sulfonatocalix[7]arene and
 dicationic Diquat guest
;
_journal_issue 11
_journal_name_full CrystEngComm
_journal_page_first 3463
_journal_paper_doi 10.1039/c0ce00198h
_journal_volume 12
_journal_year 2010
_chemical_formula_moiety '2(C49 H33 O28 S7)8- 3Ba2+ 13(H2O), 5 (C12 H12 N2)2+, 18 (H2 O)'
_chemical_formula_sum 'C158 H190 Ba3 N10 O87 S14'
_chemical_formula_weight 4482.03
_chemical_name_systematic
;
?
;
_space_group_IT_number 15
_symmetry_cell_setting monoclinic
_symmetry_space_group_name_Hall '-C 2yc'
_symmetry_space_group_name_H-M 'C 1 2/c 1'
_atom_sites_solution_hydrogens geom
_atom_sites_solution_primary direct
_atom_sites_solution_secondary difmap
_audit_creation_method SHELXL-97
_cell_angle_alpha 90.00
_cell_angle_beta 112.749(9)
_cell_angle_gamma 90.00
_cell_formula_units_Z 4
_cell_length_a 35.610(5)
_cell_length_b 17.813(2)
_cell_length_c 32.235(4)
_cell_measurement_reflns_used 47626
_cell_measurement_temperature 120(2)
_cell_measurement_theta_max 5.08
_cell_measurement_theta_min 0.57
_cell_volume 18857(4)
_computing_structure_refinement 'SHELXL-97 (Sheldrick, 1997)'
_computing_structure_solution 'SHELXS-97 (Sheldrick, 1990)'
_diffrn_ambient_temperature 120(2)
_diffrn_measured_fraction_theta_full 0.971
_diffrn_measured_fraction_theta_max 0.971
_diffrn_radiation_wavelength 0.17723
_diffrn_reflns_av_R_equivalents 0.0581
_diffrn_reflns_av_sigmaI/netI 0.0405
_diffrn_reflns_limit_h_max 35
_diffrn_reflns_limit_h_min -35
_diffrn_reflns_limit_k_max 17
_diffrn_reflns_limit_k_min -17
_diffrn_reflns_limit_l_max 32
_diffrn_reflns_limit_l_min -32
_diffrn_reflns_number 47626
_diffrn_reflns_theta_full 5.08
_diffrn_reflns_theta_max 5.08
_diffrn_reflns_theta_min 0.57
_diffrn_source synchrotron
_exptl_absorpt_coefficient_mu 0.015
_exptl_crystal_colour red
_exptl_crystal_density_diffrn 1.579
_exptl_crystal_density_method 'not measured'
_exptl_crystal_F_000 8888
_refine_diff_density_max 1.668
_refine_diff_density_min -1.896
_refine_diff_density_rms 0.200
_refine_ls_extinction_method none
_refine_ls_goodness_of_fit_ref 1.192
_refine_ls_hydrogen_treatment constr
_refine_ls_matrix_type full
_refine_ls_number_parameters 1188
_refine_ls_number_reflns 9644
_refine_ls_number_restraints 1273
_refine_ls_restrained_S_all 1.142
_refine_ls_R_factor_all 0.1464
_refine_ls_R_factor_gt 0.1416
_refine_ls_shift/su_max 0.000
_refine_ls_shift/su_mean 0.000
_refine_ls_structure_factor_coef Fsqd
_refine_ls_weighting_details 'calc w=1/[\s^2^(Fo^2^)+(0.1169P)^2^+1315.8569P] where P=(Fo^2^+2Fc^2^)/3'
_refine_ls_weighting_scheme calc
_refine_ls_wR_factor_gt 0.3413
_refine_ls_wR_factor_ref 0.3442
_reflns_number_gt 9212
_reflns_number_total 9644
_reflns_threshold_expression >2sigma(I)
_cod_data_source_file c0ce00198h.txt
_cod_data_source_block def3_ct
_cod_original_sg_symbol_Hall ' -C 2yc'
_cod_original_sg_symbol_H-M ' C 2/c'
_cod_database_code 7212853

loop_
_symmetry_equiv_pos_as_xyz
'x, y, z'
'-x, y, -z+1/2'
'x+1/2, y+1/2, z'
'-x+1/2, y+1/2, -z+1/2'
'-x, -y, -z'
'x, -y, z-1/2'
'-x+1/2, -y+1/2, -z'
'x+1/2, -y+1/2, z-1/2'

loop_
_atom_site_label
_atom_site_type_symbol
_atom_site_fract_x
_atom_site_fract_y
_atom_site_fract_z
_atom_site_U_iso_or_equiv
_atom_site_adp_type
_atom_site_occupancy
_atom_site_symmetry_multiplicity
_atom_site_calc_flag
_atom_site_refinement_flags
C1 C 0.1615(5) 0.3774(8) 0.3225(5) 0.021(2) Uani 1 1 d DU
C2 C 0.1507(4) 0.3087(8) 0.3350(5) 0.023(2) Uani 1 1 d DU
C3 C 0.1196(4) 0.3056(8) 0.3494(5) 0.021(2) Uani 1 1 d DU
H3 H 0.1121 0.2588 0.3581 0.025 Uiso 1 1 calc R
C4 C 0.0987(4) 0.3700(8) 0.3515(5) 0.021(2) Uani 1 1 d DU
C5 C 0.1095(4) 0.4361(9) 0.3379(5) 0.019(2) Uani 1 1 d U
H5 H 0.0947 0.4802 0.3386 0.023 Uiso 1 1 calc R
C6 C 0.1399(5) 0.4411(9) 0.3238(5) 0.021(2) Uani 1 1 d U
C7 C 0.1534(5) 0.5161(9) 0.3124(5) 0.023(3) Uani 1 1 d U
H7A H 0.1466 0.5551 0.3303 0.028 Uiso 1 1 calc R
H7B H 0.1834 0.5152 0.3225 0.028 Uiso 1 1 calc R
C8 C 0.1357(5) 0.5395(9) 0.2640(5) 0.022(2) Uani 1 1 d U
C9 C 0.1069(5) 0.5954(9) 0.2508(5) 0.026(3) Uani 1 1 d U
H9 H 0.0975 0.6166 0.2721 0.031 Uiso 1 1 calc R
C10 C 0.0921(5) 0.6203(9) 0.2088(6) 0.029(3) Uani 1 1 d U
C11 C 0.1053(5) 0.5899(9) 0.1774(5) 0.025(3) Uani 1 1 d U
H11 H 0.0953 0.6092 0.1476 0.031 Uiso 1 1 calc R
C12 C 0.1324(5) 0.5327(8) 0.1889(5) 0.021(2) Uani 1 1 d U
C13 C 0.1483(5) 0.5086(9) 0.2327(5) 0.022(2) Uani 1 1 d U
C14 C 0.1461(5) 0.4980(9) 0.1549(5) 0.024(2) Uani 1 1 d U
H14A H 0.1512 0.4439 0.1618 0.028 Uiso 1 1 calc R
H14B H 0.1237 0.5022 0.1248 0.028 Uiso 1 1 calc R
C15 C 0.1831(5) 0.5316(8) 0.1527(5) 0.018(2) Uani 1 1 d U
C16 C 0.1796(5) 0.5934(8) 0.1262(5) 0.018(2) Uani 1 1 d U
H16 H 0.1537 0.6157 0.1110 0.022 Uiso 1 1 calc R
C17 C 0.2126(5) 0.6230(8) 0.1215(5) 0.019(2) Uani 1 1 d U
C18 C 0.2498(5) 0.5893(8) 0.1420(5) 0.018(2) Uani 1 1 d U
H18 H 0.2728 0.6083 0.1374 0.021 Uiso 1 1 calc R
C19 C 0.2535(4) 0.5286(8) 0.1688(5) 0.017(2) Uani 1 1 d U
C20 C 0.2205(5) 0.5014(8) 0.1744(5) 0.018(2) Uani 1 1 d U
C21 C 0.2949(5) 0.4933(8) 0.1923(5) 0.020(2) Uani 1 1 d U
H21A H 0.3129 0.5293 0.2144 0.024 Uiso 1 1 calc R
H21B H 0.2921 0.4484 0.2089 0.024 Uiso 1 1 calc R
C22 C 0.3145(5) 0.4707(8) 0.1605(5) 0.020(2) Uani 1 1 d U
C23 C 0.3459(5) 0.5091(8) 0.1594(5) 0.023(3) Uani 1 1 d U
H23 H 0.3552 0.5520 0.1781 0.027 Uiso 1 1 calc R
C24 C 0.3657(5) 0.4882(9) 0.1316(5) 0.026(3) Uani 1 1 d U
C25 C 0.3515(5) 0.4302(8) 0.1048(5) 0.023(3) Uani 1 1 d U
H25 H 0.3644 0.4169 0.0850 0.028 Uiso 1 1 calc R
C26 C 0.3190(5) 0.3882(8) 0.1042(5) 0.022(2) Uani 1 1 d U
C27 C 0.3017(5) 0.4068(8) 0.1338(5) 0.020(2) Uani 1 1 d U
C28 C 0.3061(5) 0.3228(9) 0.0738(5) 0.022(3) Uani 1 1 d U
H28A H 0.3114 0.2767 0.0923 0.026 Uiso 1 1 calc R
H28B H 0.3233 0.3204 0.0559 0.026 Uiso 1 1 calc R
C29 C 0.2620(5) 0.3230(8) 0.0419(5) 0.020(2) Uani 1 1 d U
C30 C 0.2504(5) 0.3635(8) 0.0030(5) 0.024(3) Uani 1 1 d U
H30 H 0.2695 0.3932 -0.0036 0.029 Uiso 1 1 calc R
C31 C 0.2104(5) 0.3603(8) -0.0262(5) 0.023(3) Uani 1 1 d U
C32 C 0.1838(5) 0.3140(8) -0.0179(5) 0.022(3) Uani 1 1 d U
H32 H 0.1562 0.3116 -0.0385 0.026 Uiso 1 1 calc R
C33 C 0.1970(5) 0.2701(9) 0.0205(5) 0.023(2) Uani 1 1 d U
C34 C 0.2355(5) 0.2788(8) 0.0510(5) 0.021(3) Uani 1 1 d U
C35 C 0.1673(5) 0.2167(9) 0.0260(5) 0.024(2) Uani 1 1 d U
H35A H 0.1810 0.1680 0.0368 0.029 Uiso 1 1 calc R
H35B H 0.1450 0.2080 -0.0037 0.029 Uiso 1 1 calc R
C36 C 0.1495(5) 0.2440(9) 0.0583(5) 0.026(2) Uani 1 1 d U
C37 C 0.1155(5) 0.2858(9) 0.0442(6) 0.030(3) Uani 1 1 d U
H37 H 0.1014 0.2951 0.0130 0.035 Uiso 1 1 calc R
C38 C 0.1013(5) 0.3145(9) 0.0735(6) 0.032(3) Uani 1 1 d U
C39 C 0.1223(5) 0.3027(9) 0.1179(5) 0.030(3) Uani 1 1 d U
H39 H 0.1127 0.3245 0.1389 0.036 Uiso 1 1 calc R
C40 C 0.1564(5) 0.2609(9) 0.1333(5) 0.028(3) Uani 1 1 d U
C41 C 0.1696(5) 0.2288(9) 0.1037(5) 0.025(3) Uani 1 1 d U
C42 C 0.1823(6) 0.2555(10) 0.1834(5) 0.034(3) Uani 1 1 d U
H42A H 0.2076 0.2283 0.1872 0.041 Uiso 1 1 calc R
H42B H 0.1901 0.3070 0.1951 0.041 Uiso 1 1 calc R
C43 C 0.1634(5) 0.2183(9) 0.2111(5) 0.029(2) Uani 1 1 d U
C44 C 0.1305(5) 0.1702(9) 0.1948(6) 0.031(3) Uani 1 1 d U
H44 H 0.1199 0.1559 0.1640 0.037 Uiso 1 1 calc R
C45 C 0.1139(5) 0.1441(9) 0.2218(6) 0.033(3) Uani 1 1 d U
C46 C 0.1267(5) 0.1671(9) 0.2660(5) 0.029(3) Uani 1 1 d U
H46 H 0.1128 0.1508 0.2842 0.034 Uiso 1 1 calc R
C47 C 0.1590(5) 0.2126(9) 0.2831(5) 0.026(2) Uani 1 1 d U
C48 C 0.1788(5) 0.2370(9) 0.2560(5) 0.026(3) Uani 1 1 d U
C49 C 0.1729(5) 0.2389(9) 0.3311(5) 0.026(3) Uani 1 1 d U
H49A H 0.1681 0.1986 0.3496 0.031 Uiso 1 1 calc R
H49B H 0.2025 0.2492 0.3430 0.031 Uiso 1 1 calc R
O1 O 0.1933(3) 0.3830(6) 0.3110(3) 0.025(2) Uani 1 1 d U
O2 O 0.1763(3) 0.4558(6) 0.2434(3) 0.024(2) Uani 1 1 d U
H2 H 0.1838 0.4456 0.2709 0.036 Uiso 1 1 calc R
O3 O 0.2262(3) 0.4430(6) 0.2028(3) 0.025(2) Uani 1 1 d U
H3A H 0.2037 0.4305 0.2037 0.038 Uiso 1 1 calc R
O4 O 0.2718(3) 0.3692(6) 0.1382(3) 0.024(2) Uani 1 1 d U
H4 H 0.2654 0.3328 0.1202 0.036 Uiso 1 1 calc R
O5 O 0.2490(3) 0.2463(6) 0.0909(3) 0.027(2) Uani 1 1 d U
H5A H 0.2304 0.2200 0.0933 0.041 Uiso 1 1 calc R
O6 O 0.2017(3) 0.1863(6) 0.1173(3) 0.032(3) Uani 1 1 d U
O7 O 0.2124(3) 0.2774(6) 0.2715(4) 0.031(2) Uani 1 1 d U
H7 H 0.2189 0.2855 0.2991 0.047 Uiso 1 1 calc R
S1 S 0.06146(13) 0.3647(3) 0.37285(14) 0.0305(10) Uani 1 1 d U
S2 S 0.05665(15) 0.6930(3) 0.19104(17) 0.0440(12) Uani 1 1 d U
S3 S 0.20849(14) 0.7050(2) 0.08974(14) 0.0284(10) Uani 1 1 d U
S4 S 0.40832(16) 0.5379(3) 0.13332(19) 0.0489(13) Uani 1 1 d U
S5 S 0.19106(15) 0.4130(2) -0.07525(14) 0.0344(11) Uani 1 1 d U
S6 S 0.05658(17) 0.3651(3) 0.05350(19) 0.0541(14) Uani 1 1 d U
S7 S 0.0733(2) 0.0830(3) 0.20140(19) 0.0623(15) Uani 1 1 d U
O8 O 0.0344(4) 0.3095(8) 0.3492(5) 0.057(3) Uani 1 1 d U
O9 O 0.0419(4) 0.4351(8) 0.3646(5) 0.062(3) Uani 1 1 d U
O10 O 0.0810(4) 0.3482(9) 0.4184(4) 0.059(3) Uani 1 1 d U
O11 O 0.0771(5) 0.7553(8) 0.1802(5) 0.065(4) Uani 1 1 d U
O12 O 0.0466(4) 0.7137(8) 0.2276(5) 0.062(3) Uani 1 1 d U
O13 O 0.0227(4) 0.6629(8) 0.1562(5) 0.070(3) Uani 1 1 d U
O14 O 0.2380(4) 0.6985(6) 0.0698(4) 0.032(3) Uani 1 1 d U
O15 O 0.2173(4) 0.7660(6) 0.1202(4) 0.041(3) Uani 1 1 d U
O16 O 0.1679(4) 0.7047(7) 0.0569(4) 0.041(3) Uani 1 1 d U
O17 O 0.4135(5) 0.5180(9) 0.0937(5) 0.067(4) Uani 1 1 d U
O18 O 0.3987(4) 0.6144(7) 0.1354(5) 0.056(3) Uani 1 1 d U
O19 O 0.4425(4) 0.5112(8) 0.1722(5) 0.058(3) Uani 1 1 d U
O20 O 0.1587(4) 0.4573(7) -0.0720(4) 0.045(3) Uani 1 1 d U
O21 O 0.2231(4) 0.4563(8) -0.0759(4) 0.054(3) Uani 1 1 d U
O22 O 0.1749(4) 0.3609(6) -0.1114(4) 0.036(3) Uani 1 1 d U
O23 O 0.0480(5) 0.3852(10) 0.0885(5) 0.085(4) Uani 1 1 d U
O24 O 0.0606(5) 0.4204(9) 0.0249(5) 0.072(3) Uani 1 1 d U
O25 O 0.0268(5) 0.3147(10) 0.0227(6) 0.074(3) Uani 1 1 d U
O26 O 0.0376(5) 0.1242(10) 0.1838(5) 0.075(3) Uani 1 1 d U
O27 O 0.0805(7) 0.0366(11) 0.1707(6) 0.104(5) Uani 1 1 d U
O28 O 0.0734(5) 0.0391(9) 0.2384(6) 0.078(3) Uani 1 1 d U
N1A N 0.2958(5) 0.2064(8) 0.2610(4) 0.034(2) Uani 1 1 d U
N2A N 0.3418(5) 0.3264(8) 0.2519(5) 0.040(2) Uani 1 1 d U
C50A C 0.2713(5) 0.1562(8) 0.2640(5) 0.034(3) Uani 1 1 d DU
H50A H 0.2657 0.1545 0.2905 0.041 Uiso 1 1 calc R
C51A C 0.2526(5) 0.1045(9) 0.2306(5) 0.038(3) Uani 1 1 d DU
H51A H 0.2339 0.0683 0.2329 0.046 Uiso 1 1 calc R
C52A C 0.2628(5) 0.1088(9) 0.1936(5) 0.036(3) Uani 1 1 d DU
H52A H 0.2518 0.0734 0.1699 0.043 Uiso 1 1 calc R
C53A C 0.2887(5) 0.1635(8) 0.1905(5) 0.033(3) Uani 1 1 d DU
H53A H 0.2943 0.1672 0.1641 0.040 Uiso 1 1 calc R
C54A C 0.3067(5) 0.2132(8) 0.2253(5) 0.031(2) Uani 1 1 d DU
C55A C 0.3347(5) 0.2675(9) 0.2235(5) 0.034(2) Uani 1 1 d DU
C56A C 0.3568(5) 0.2631(9) 0.1969(6) 0.035(3) Uani 1 1 d DU
H56A H 0.3529 0.2227 0.1763 0.042 Uiso 1 1 calc R
C57A C 0.3846(5) 0.3181(9) 0.2005(6) 0.038(3) Uani 1 1 d DU
H57A H 0.3996 0.3168 0.1817 0.045 Uiso 1 1 calc R
C58A C 0.3908(6) 0.3723(11) 0.2294(6) 0.043(3) Uani 1 1 d U
H58A H 0.4114 0.4084 0.2328 0.051 Uiso 1 1 calc R
C59A C 0.3687(6) 0.3776(10) 0.2542(6) 0.043(3) Uani 1 1 d U
H59A H 0.3725 0.4192 0.2739 0.051 Uiso 1 1 calc R
C60A C 0.3174(6) 0.3326(10) 0.2793(6) 0.043(3) Uani 1 1 d U
H60A H 0.2897 0.3504 0.2604 0.052 Uiso 1 1 calc R
H60B H 0.3300 0.3694 0.3037 0.052 Uiso 1 1 calc R
C61A C 0.3149(6) 0.2584(10) 0.2987(6) 0.042(3) Uani 1 1 d U
H61A H 0.3425 0.2405 0.3179 0.050 Uiso 1 1 calc R
H61B H 0.2984 0.2619 0.3173 0.050 Uiso 1 1 calc R
N1C N 0.2588(5) 0.8863(8) 0.0253(5) 0.044(3) Uani 1 1 d U
C50C C 0.2300(6) 0.8640(12) 0.0365(7) 0.058(3) Uani 1 1 d DU
H50C H 0.2367 0.8398 0.0647 0.070 Uiso 1 1 calc R
C51C C 0.1897(6) 0.8738(12) 0.0095(6) 0.065(4) Uani 1 1 d DU
H51C H 0.1685 0.8573 0.0182 0.078 Uiso 1 1 calc R
C52C C 0.1818(6) 0.9092(12) -0.0315(6) 0.060(4) Uani 1 1 d DU
H52C H 0.1546 0.9156 -0.0524 0.072 Uiso 1 1 calc R
C53C C 0.2138(5) 0.9350(11) -0.0414(6) 0.050(3) Uani 1 1 d DU
H53C H 0.2082 0.9609 -0.0689 0.060 Uiso 1 1 calc R
C54C C 0.2534(5) 0.9242(10) -0.0127(6) 0.041(3) Uani 1 1 d DU
C55C C 0.2862(6) 0.9519(8) -0.0203(5) 0.034(3) Uani 1 1 d DU
C56C C 0.2837(5) 1.0113(8) -0.0488(5) 0.030(3) Uani 1 1 d DU
H56C H 0.2579 1.0327 -0.0660 0.036 Uiso 1 1 calc R
C57C C 0.3183(5) 1.0397(9) -0.0525(6) 0.034(3) Uani 1 1 d DU
H57C H 0.3170 1.0814 -0.0715 0.041 Uiso 1 1 calc R
C58C C 0.3528(6) 1.0073(10) -0.0292(6) 0.041(3) Uani 1 1 d U
H58C H 0.3771 1.0253 -0.0313 0.049 Uiso 1 1 calc R
C59C C 0.3548(6) 0.9504(11) -0.0027(6) 0.046(3) Uani 1 1 d U
H59C H 0.3805 0.9282 0.0138 0.055 Uiso 1 1 calc R
N2C N 0.3233(5) 0.9234(8) 0.0019(5) 0.042(3) Uani 1 1 d U
C60C C 0.3256(6) 0.8588(10) 0.0315(6) 0.048(3) Uani 1 1 d U
H60C H 0.3160 0.8128 0.0132 0.058 Uiso 1 1 calc R
H60D H 0.3542 0.8507 0.0524 0.058 Uiso 1 1 calc R
C61C C 0.3008(6) 0.8736(10) 0.0565(6) 0.048(3) Uani 1 1 d U
H61C H 0.3111 0.9185 0.0757 0.057 Uiso 1 1 calc R
H61D H 0.3019 0.8304 0.0763 0.057 Uiso 1 1 calc R
Ba1 Ba -0.01310(4) 0.63392(8) 0.06691(5) 0.0550(5) Uani 1 1 d U
OF1 O 0.0087(5) 0.5008(8) 0.1047(6) 0.069(4) Uani 1 1 d U
OF2 O 0.0518(5) 0.5764(10) 0.0516(6) 0.078(4) Uani 1 1 d U
OF3 O -0.0761(4) 0.5633(8) 0.0788(5) 0.063(3) Uani 1 1 d U
OF4 O -0.0671(4) 0.7553(8) 0.0759(4) 0.054(3) Uani 1 1 d U
OF5 O 0.0345(5) 0.1759(9) 0.3000(5) 0.071(4) Uani 1 1 d U
OF6 O 0.0402(6) 0.7452(12) 0.0789(8) 0.112(5) Uani 1 1 d U
OF7 O 0.0000 -0.0948(13) 0.2500 0.082(5) Uani 1 2 d SU
OW1 O 0.0256(7) 0.1842(13) 0.4806(8) 0.118(7) Uiso 1 1 d .
OW2 O 0.0434(5) 0.6545(9) 0.3045(6) 0.077(5) Uiso 1 1 d .
OW3 O 0.1044(6) 0.7069(10) 0.3752(6) 0.090(5) Uiso 1 1 d .
OW4 O 0.2433(7) 0.9567(13) 0.1190(8) 0.118(7) Uiso 1 1 d .
OW5 O 0.1771(9) 0.0427(18) 0.1040(11) 0.167(11) Uiso 1 1 d .
OW6 O 0.1628(13) -0.004(3) 0.1803(15) 0.236(17) Uiso 1 1 d .
OW7 O 0.0581(12) 0.331(2) 0.4891(14) 0.214(15) Uiso 1 1 d .
N1B N 0.0251(4) 0.4435(8) 0.2259(5) 0.033(2) Uani 1 1 d U
C50B C 0.0514(5) 0.4461(10) 0.2071(6) 0.036(3) Uani 1 1 d U
H50B H 0.0566 0.4923 0.1955 0.044 Uiso 1 1 calc R
C51B C 0.0710(6) 0.3845(10) 0.2040(6) 0.037(3) Uani 1 1 d U
H51B H 0.0896 0.3860 0.1893 0.045 Uiso 1 1 calc R
C52B C 0.0647(6) 0.3208(10) 0.2216(6) 0.037(3) Uani 1 1 d U
H52B H 0.0802 0.2776 0.2211 0.045 Uiso 1 1 calc R
C53B C 0.0363(5) 0.3161(10) 0.2402(6) 0.036(3) Uani 1 1 d U
H53B H 0.0312 0.2701 0.2521 0.043 Uiso 1 1 calc R
C54B C 0.0156(5) 0.3799(9) 0.2412(6) 0.031(3) Uani 1 1 d U
C55B C 0.0025(6) 0.5102(10) 0.2298(6) 0.036(3) Uani 1 1 d U
H55A H 0.0175 0.5559 0.2277 0.044 Uiso 1 1 calc R
H55B H -0.0245 0.5110 0.2046 0.044 Uiso 1 1 calc R
Ba2 Ba 0.00312(16) 0.05251(16) 0.24034(13) 0.0633(13) Uani 0.50 1 d PU
OW8 O -0.0382(13) 0.887(2) 0.0956(15) 0.228(17) Uiso 1 1 d .
OW9 O 0.146(2) 0.852(4) 0.108(3) 0.37(3) Uiso 1 1 d .

loop_
_atom_site_aniso_label
_atom_site_aniso_U_11
_atom_site_aniso_U_22
_atom_site_aniso_U_33
_atom_site_aniso_U_23
_atom_site_aniso_U_13
_atom_site_aniso_U_12
C1 0.028(5) 0.030(5) 0.011(5) -0.002(5) 0.012(4) 0.006(4)
C2 0.029(5) 0.029(4) 0.012(4) 0.001(4) 0.009(4) 0.005(4)
C3 0.027(6) 0.023(5) 0.008(6) 0.004(5) 0.004(4) 0.002(5)
C4 0.028(5) 0.027(5) 0.009(5) -0.005(5) 0.005(4) 0.002(4)
C5 0.023(5) 0.023(5) 0.013(5) -0.006(4) 0.008(4) 0.004(4)
C6 0.028(5) 0.028(5) 0.011(5) -0.001(4) 0.010(4) 0.004(4)
C7 0.029(6) 0.027(5) 0.017(5) 0.000(5) 0.013(5) 0.001(5)
C8 0.030(5) 0.026(5) 0.019(5) 0.002(4) 0.017(4) -0.004(4)
C9 0.030(6) 0.028(6) 0.025(5) 0.001(5) 0.015(5) -0.001(5)
C10 0.028(6) 0.032(6) 0.027(6) -0.001(5) 0.013(5) -0.003(5)
C11 0.026(6) 0.032(6) 0.022(6) 0.005(5) 0.013(5) -0.005(4)
C12 0.026(5) 0.023(5) 0.019(5) 0.004(4) 0.015(4) -0.008(4)
C13 0.028(6) 0.023(6) 0.021(5) 0.002(4) 0.018(5) -0.005(4)
C14 0.031(5) 0.023(6) 0.018(5) 0.001(5) 0.010(5) -0.007(5)
C15 0.029(4) 0.018(5) 0.011(5) -0.001(4) 0.014(4) 0.000(4)
C16 0.025(5) 0.021(5) 0.011(6) -0.003(4) 0.010(5) 0.000(5)
C17 0.030(5) 0.017(5) 0.011(5) -0.003(4) 0.011(5) -0.001(4)
C18 0.026(4) 0.019(5) 0.013(5) -0.002(4) 0.013(4) -0.004(4)
C19 0.026(3) 0.018(4) 0.011(4) -0.003(3) 0.011(3) -0.001(3)
C20 0.031(4) 0.017(5) 0.009(5) -0.001(4) 0.012(4) -0.002(4)
C21 0.031(4) 0.020(5) 0.012(5) -0.001(4) 0.012(4) -0.001(4)
C22 0.035(5) 0.016(5) 0.011(5) 0.000(4) 0.012(4) 0.005(4)
C23 0.039(6) 0.016(6) 0.015(6) 0.002(5) 0.012(5) 0.004(5)
C24 0.039(5) 0.021(6) 0.021(6) 0.000(5) 0.015(4) 0.007(5)
C25 0.035(6) 0.022(6) 0.017(6) 0.001(4) 0.016(5) 0.008(4)
C26 0.033(5) 0.022(5) 0.015(5) -0.003(4) 0.014(4) 0.007(4)
C27 0.032(6) 0.020(5) 0.011(5) -0.001(4) 0.012(4) 0.004(4)
C28 0.030(4) 0.023(5) 0.018(5) -0.005(4) 0.016(4) 0.006(4)
C29 0.028(4) 0.020(4) 0.018(4) -0.003(3) 0.015(3) 0.003(3)
C30 0.039(5) 0.020(6) 0.017(5) -0.004(4) 0.015(4) 0.001(5)
C31 0.038(6) 0.021(6) 0.014(5) -0.005(4) 0.016(4) 0.004(5)
C32 0.035(5) 0.020(6) 0.014(5) -0.006(4) 0.014(4) 0.004(5)
C33 0.030(4) 0.024(4) 0.018(4) -0.003(3) 0.013(3) 0.003(3)
C34 0.031(5) 0.024(6) 0.015(5) -0.003(4) 0.015(4) 0.003(4)
C35 0.038(5) 0.026(6) 0.012(5) -0.003(5) 0.014(5) -0.001(5)
C36 0.043(5) 0.027(6) 0.012(4) -0.001(4) 0.015(4) -0.001(4)
C37 0.046(6) 0.028(6) 0.016(5) -0.004(5) 0.014(5) 0.002(5)
C38 0.050(6) 0.030(6) 0.022(5) -0.007(5) 0.020(5) 0.002(5)
C39 0.053(6) 0.025(6) 0.020(5) -0.007(5) 0.022(5) 0.004(5)
C40 0.049(6) 0.025(6) 0.016(4) -0.001(4) 0.020(4) 0.002(5)
C41 0.044(6) 0.022(6) 0.014(4) 0.001(5) 0.017(4) 0.003(5)
C42 0.054(6) 0.035(6) 0.016(5) 0.004(5) 0.017(5) 0.001(5)
C43 0.044(5) 0.032(6) 0.017(4) 0.006(4) 0.020(4) 0.011(4)
C44 0.044(5) 0.031(5) 0.022(5) 0.004(4) 0.017(4) 0.008(4)
C45 0.047(5) 0.032(5) 0.024(5) 0.004(4) 0.019(4) 0.008(4)
C46 0.040(5) 0.028(5) 0.022(4) 0.006(4) 0.016(4) 0.007(4)
C47 0.042(5) 0.028(5) 0.015(5) 0.006(4) 0.017(4) 0.011(4)
C48 0.039(6) 0.030(6) 0.017(5) 0.007(5) 0.019(4) 0.013(5)
C49 0.039(6) 0.030(5) 0.012(5) 0.007(5) 0.013(5) 0.008(5)
O1 0.031(6) 0.031(6) 0.019(6) 0.010(5) 0.015(5) 0.010(5)
O2 0.039(6) 0.027(5) 0.016(5) 0.005(4) 0.021(4) -0.001(4)
O3 0.039(6) 0.020(5) 0.023(6) 0.008(4) 0.019(5) 0.003(5)
O4 0.039(6) 0.027(6) 0.013(5) -0.007(4) 0.018(5) -0.005(5)
O5 0.044(6) 0.025(6) 0.011(5) 0.001(4) 0.010(4) 0.001(5)
O6 0.051(7) 0.037(7) 0.014(6) 0.005(5) 0.021(5) 0.013(5)
O7 0.038(6) 0.048(6) 0.016(5) 0.001(5) 0.020(4) 0.007(5)
S1 0.039(3) 0.038(3) 0.022(2) -0.0045(19) 0.0188(19) -0.004(2)
S2 0.047(3) 0.042(3) 0.046(3) 0.009(2) 0.021(2) 0.011(2)
S3 0.048(3) 0.023(2) 0.020(2) 0.0065(17) 0.019(2) -0.002(2)
S4 0.048(3) 0.047(3) 0.065(3) -0.017(2) 0.036(3) -0.012(2)
S5 0.061(3) 0.024(2) 0.018(2) 0.0066(18) 0.015(2) 0.001(2)
S6 0.060(3) 0.068(4) 0.050(3) 0.018(3) 0.038(3) 0.021(3)
S7 0.099(4) 0.052(3) 0.041(3) -0.007(2) 0.033(3) -0.026(3)
O8 0.048(7) 0.073(7) 0.060(8) -0.021(7) 0.032(6) -0.024(6)
O9 0.068(8) 0.059(6) 0.089(9) 0.019(6) 0.064(7) 0.019(6)
O10 0.049(7) 0.108(10) 0.024(5) 0.002(6) 0.018(5) -0.009(7)
O11 0.073(8) 0.047(7) 0.085(10) 0.018(7) 0.044(7) 0.010(6)
O12 0.069(9) 0.063(8) 0.062(7) 0.006(6) 0.035(6) 0.029(7)
O13 0.058(6) 0.061(6) 0.066(5) -0.006(5) -0.003(5) 0.023(5)
O14 0.059(6) 0.027(6) 0.020(6) 0.010(5) 0.026(5) 0.005(5)
O15 0.083(8) 0.021(5) 0.032(6) 0.003(4) 0.036(6) -0.002(6)
O16 0.047(5) 0.036(7) 0.039(6) 0.021(5) 0.015(5) 0.005(5)
O17 0.079(9) 0.071(9) 0.081(7) -0.020(7) 0.062(7) -0.030(7)
O18 0.063(8) 0.038(5) 0.075(9) -0.007(6) 0.036(7) -0.016(5)
O19 0.046(5) 0.051(6) 0.079(7) -0.020(6) 0.028(5) -0.006(5)
O20 0.071(7) 0.035(7) 0.026(7) 0.009(5) 0.016(6) 0.018(5)
O21 0.063(7) 0.060(8) 0.035(7) 0.021(6) 0.016(6) -0.007(6)
O22 0.063(6) 0.037(5) 0.012(5) 0.002(4) 0.017(4) 0.007(5)
O23 0.097(10) 0.112(11) 0.064(8) 0.026(7) 0.052(7) 0.066(9)
O24 0.081(7) 0.080(7) 0.063(7) 0.033(6) 0.038(6) 0.023(6)
O25 0.061(6) 0.085(7) 0.072(7) 0.019(6) 0.024(6) 0.018(6)
O26 0.081(6) 0.079(7) 0.058(6) -0.003(5) 0.021(5) -0.035(5)
O27 0.143(12) 0.099(11) 0.082(10) -0.056(8) 0.058(9) -0.045(8)
O28 0.106(6) 0.070(7) 0.067(6) 0.008(5) 0.044(6) -0.023(5)
N1A 0.062(6) 0.028(5) 0.020(5) 0.012(4) 0.022(4) 0.011(4)
N2A 0.067(6) 0.032(5) 0.026(5) 0.007(4) 0.024(5) 0.008(5)
C50A 0.057(7) 0.025(6) 0.027(6) 0.018(5) 0.023(5) 0.014(5)
C51A 0.054(7) 0.030(6) 0.032(6) 0.018(5) 0.017(5) 0.011(5)
C52A 0.054(7) 0.027(6) 0.026(6) 0.009(5) 0.014(6) 0.015(5)
C53A 0.052(7) 0.031(6) 0.022(6) 0.007(5) 0.020(5) 0.015(5)
C54A 0.054(6) 0.025(5) 0.019(5) 0.012(4) 0.022(4) 0.013(4)
C55A 0.058(6) 0.028(5) 0.023(6) 0.011(4) 0.024(4) 0.010(4)
C56A 0.054(7) 0.031(6) 0.029(7) 0.011(5) 0.026(5) 0.009(5)
C57A 0.057(7) 0.033(7) 0.031(7) 0.015(5) 0.025(6) 0.006(6)
C58A 0.063(7) 0.034(7) 0.033(7) 0.011(5) 0.020(6) 0.004(6)
C59A 0.066(7) 0.033(6) 0.031(7) 0.007(5) 0.022(5) 0.007(5)
C60A 0.070(7) 0.037(6) 0.027(6) 0.002(5) 0.024(5) 0.009(6)
C61A 0.068(7) 0.037(6) 0.025(6) 0.005(5) 0.024(6) 0.008(6)
N1C 0.076(6) 0.027(6) 0.029(5) 0.005(4) 0.019(4) 0.006(5)
C50C 0.085(7) 0.046(7) 0.044(7) 0.017(6) 0.025(6) 0.002(7)
C51C 0.082(7) 0.060(8) 0.054(7) 0.022(7) 0.028(6) 0.002(7)
C52C 0.072(7) 0.056(8) 0.052(7) 0.019(6) 0.025(6) -0.003(7)
C53C 0.066(6) 0.044(7) 0.040(7) 0.013(6) 0.019(5) 0.001(7)
C54C 0.066(5) 0.028(6) 0.026(5) 0.006(5) 0.016(5) 0.005(5)
C55C 0.058(5) 0.026(5) 0.016(5) -0.005(4) 0.011(5) 0.006(5)
C56C 0.046(5) 0.025(5) 0.019(5) -0.007(4) 0.011(4) 0.003(4)
C57C 0.050(6) 0.029(6) 0.024(6) -0.008(5) 0.015(5) 0.002(5)
C58C 0.051(6) 0.039(7) 0.028(7) -0.007(5) 0.009(6) 0.001(6)
C59C 0.059(6) 0.037(7) 0.028(7) -0.005(5) 0.004(6) 0.004(6)
N2C 0.062(5) 0.031(5) 0.022(5) -0.001(4) 0.003(5) 0.005(5)
C60C 0.069(7) 0.032(6) 0.029(7) 0.002(5) 0.003(5) 0.006(6)
C61C 0.078(7) 0.027(7) 0.028(6) 0.002(5) 0.009(5) 0.006(6)
Ba1 0.0468(8) 0.0550(9) 0.0573(9) 0.0015(7) 0.0135(7) 0.0052(7)
OF1 0.076(8) 0.061(6) 0.086(10) 0.001(6) 0.050(7) 0.013(6)
OF2 0.070(8) 0.096(9) 0.073(9) 0.027(7) 0.035(7) 0.013(7)
OF3 0.058(6) 0.061(7) 0.068(9) 0.007(7) 0.024(6) 0.007(5)
OF4 0.040(6) 0.060(6) 0.037(7) 0.028(6) -0.010(5) -0.002(5)
OF5 0.080(7) 0.072(6) 0.060(6) 0.012(5) 0.025(5) 0.012(5)
OF6 0.100(9) 0.096(8) 0.152(13) 0.001(9) 0.063(10) -0.020(7)
OF7 0.082(8) 0.071(6) 0.093(9) 0.000 0.034(7) 0.000
N1B 0.041(6) 0.030(5) 0.034(6) -0.007(5) 0.022(5) -0.005(5)
C50B 0.046(7) 0.032(6) 0.039(7) -0.008(6) 0.026(5) -0.004(5)
C51B 0.047(7) 0.035(6) 0.039(7) -0.015(6) 0.026(6) -0.005(6)
C52B 0.046(7) 0.032(6) 0.039(7) -0.012(6) 0.022(5) 0.003(6)
C53B 0.044(7) 0.031(6) 0.034(7) -0.006(6) 0.018(5) -0.001(6)
C54B 0.036(7) 0.029(5) 0.030(7) -0.006(5) 0.016(5) -0.002(5)
C55B 0.040(8) 0.029(6) 0.048(8) -0.007(6) 0.026(6) -0.004(6)
Ba2 0.046(2) 0.0758(17) 0.050(4) 0.0408(19) -0.001(2) -0.018(2)

loop_
_atom_type_symbol
_atom_type_description
_atom_type_scat_dispersion_real
_atom_type_scat_dispersion_imag
_atom_type_scat_source
C C 0.0015 0.0009 'International Tables Vol C Tables 4.2.6.8 and 6.1.1.4'
H H 0.0000 0.0000 'International Tables Vol C Tables 4.2.6.8 and 6.1.1.4'
S S 0.0826 0.0763 'International Tables Vol C Tables 4.2.6.8 and 6.1.1.4'
O O 0.0056 0.0036 'International Tables Vol C Tables 4.2.6.8 and 6.1.1.4'
N N 0.0030 0.0019 'International Tables Vol C Tables 4.2.6.8 and 6.1.1.4'
Ba Ba -0.6940 1.5004 'International Tables Vol C Tables 4.2.6.8 and 6.1.1.4'

loop_
_geom_angle_atom_site_label_1
_geom_angle_atom_site_label_2
_geom_angle_atom_site_label_3
_geom_angle
_geom_angle_site_symmetry_1
_geom_angle_site_symmetry_3
O1 C1 C6 119.3(12) . .
O1 C1 C2 120.7(13) . .
C6 C1 C2 119.9(13) . .
C3 C2 C1 119.2(13) . .
C3 C2 C49 121.3(13) . .
C1 C2 C49 119.4(12) . .
C2 C3 C4 120.6(14) . .
C2 C3 H3 119.7 . .
C4 C3 H3 119.7 . .
C5 C4 C3 118.4(13) . .
C5 C4 S1 122.3(11) . .
C3 C4 S1 119.2(11) . .
C6 C5 C4 122.4(14) . .
C6 C5 H5 118.8 . .
C4 C5 H5 118.8 . .
C5 C6 C1 119.3(14) . .
C5 C6 C7 121.2(14) . .
C1 C6 C7 119.3(13) . .
C8 C7 C6 116.9(13) . .
C8 C7 H7A 108.1 . .
C6 C7 H7A 108.1 . .
C8 C7 H7B 108.1 . .
C6 C7 H7B 108.1 . .
H7A C7 H7B 107.3 . .
C13 C8 C9 118.8(14) . .
C13 C8 C7 122.0(14) . .
C9 C8 C7 119.1(13) . .
C10 C9 C8 121.0(15) . .
C10 C9 H9 119.5 . .
C8 C9 H9 119.5 . .
C9 C10 C11 120.2(16) . .
C9 C10 S2 122.4(13) . .
C11 C10 S2 117.4(13) . .
C12 C11 C10 120.3(15) . .
C12 C11 H11 119.8 . .
C10 C11 H11 119.8 . .
C11 C12 C13 118.9(14) . .
C11 C12 C14 120.8(14) . .
C13 C12 C14 120.3(14) . .
O2 C13 C8 121.6(14) . .
O2 C13 C12 117.6(13) . .
C8 C13 C12 120.8(15) . .
C15 C14 C12 114.7(13) . .
C15 C14 H14A 108.6 . .
C12 C14 H14A 108.6 . .
C15 C14 H14B 108.6 . .
C12 C14 H14B 108.6 . .
H14A C14 H14B 107.6 . .
C20 C15 C16 118.3(14) . .
C20 C15 C14 122.2(13) . .
C16 C15 C14 119.4(14) . .
C17 C16 C15 120.9(14) . .
C17 C16 H16 119.6 . .
C15 C16 H16 119.6 . .
C16 C17 C18 119.9(14) . .
C16 C17 S3 120.8(12) . .
C18 C17 S3 119.4(11) . .
C19 C18 C17 119.5(14) . .
C19 C18 H18 120.2 . .
C17 C18 H18 120.2 . .
C20 C19 C18 119.7(14) . .
C20 C19 C21 121.2(13) . .
C18 C19 C21 119.1(13) . .
O3 C20 C19 117.3(13) . .
O3 C20 C15 121.1(13) . .
C19 C20 C15 121.6(14) . .
C22 C21 C19 113.1(12) . .
C22 C21 H21A 109.0 . .
C19 C21 H21A 109.0 . .
C22 C21 H21B 109.0 . .
C19 C21 H21B 109.0 . .
H21A C21 H21B 107.8 . .
C23 C22 C27 118.9(14) . .
C23 C22 C21 120.1(14) . .
C27 C22 C21 120.9(14) . .
C22 C23 C24 121.6(15) . .
C22 C23 H23 119.2 . .
C24 C23 H23 119.2 . .
C25 C24 C23 118.3(16) . .
C25 C24 S4 121.9(13) . .
C23 C24 S4 119.8(12) . .
C24 C25 C26 123.0(15) . .
C24 C25 H25 118.5 . .
C26 C25 H25 118.5 . .
C27 C26 C25 117.7(14) . .
C27 C26 C28 123.3(14) . .
C25 C26 C28 119.0(13) . .
O4 C27 C26 123.9(14) . .
O4 C27 C22 115.8(13) . .
C26 C27 C22 120.3(15) . .
C26 C28 C29 115.2(12) . .
C26 C28 H28A 108.5 . .
C29 C28 H28A 108.5 . .
C26 C28 H28B 108.5 . .
C29 C28 H28B 108.5 . .
H28A C28 H28B 107.5 . .
C34 C29 C30 121.3(15) . .
C34 C29 C28 118.9(14) . .
C30 C29 C28 119.6(14) . .
C29 C30 C31 118.4(15) . .
C29 C30 H30 120.8 . .
C31 C30 H30 120.8 . .
C32 C31 C30 120.5(15) . .
C32 C31 S5 116.5(12) . .
C30 C31 S5 123.0(13) . .
C31 C32 C33 119.8(15) . .
C31 C32 H32 120.1 . .
C33 C32 H32 120.1 . .
C34 C33 C32 119.0(15) . .
C34 C33 C35 123.8(15) . .
C32 C33 C35 117.2(14) . .
O5 C34 C29 116.5(14) . .
O5 C34 C33 123.0(14) . .
C29 C34 C33 120.6(15) . .
C33 C35 C36 112.8(13) . .
C33 C35 H35A 109.0 . .
C36 C35 H35A 109.0 . .
C33 C35 H35B 109.0 . .
C36 C35 H35B 109.0 . .
H35A C35 H35B 107.8 . .
C37 C36 C41 119.7(14) . .
C37 C36 C35 121.1(14) . .
C41 C36 C35 119.1(15) . .
C38 C37 C36 120.9(16) . .
C38 C37 H37 119.5 . .
C36 C37 H37 119.5 . .
C37 C38 C39 119.0(16) . .
C37 C38 S6 119.0(14) . .
C39 C38 S6 122.0(13) . .
C40 C39 C38 121.8(15) . .
C40 C39 H39 119.1 . .
C38 C39 H39 119.1 . .
C41 C40 C39 119.3(15) . .
C41 C40 C42 119.4(15) . .
C39 C40 C42 121.1(14) . .
O6 C41 C40 121.0(14) . .
O6 C41 C36 119.8(14) . .
C40 C41 C36 119.1(15) . .
C43 C42 C40 116.3(15) . .
C43 C42 H42A 108.2 . .
C40 C42 H42A 108.2 . .
C43 C42 H42B 108.2 . .
C40 C42 H42B 108.2 . .
H42A C42 H42B 107.4 . .
C48 C43 C44 119.0(15) . .
C48 C43 C42 116.2(16) . .
C44 C43 C42 124.6(15) . .
C45 C44 C43 120.1(16) . .
C45 C44 H44 120.0 . .
C43 C44 H44 120.0 . .
C44 C45 C46 121.6(17) . .
C44 C45 S7 119.9(14) . .
C46 C45 S7 118.4(13) . .
C47 C46 C45 119.6(16) . .
C47 C46 H46 120.2 . .
C45 C46 H46 120.2 . .
C46 C47 C48 119.7(15) . .
C46 C47 C49 119.9(14) . .
C48 C47 C49 120.4(15) . .
O7 C48 C43 117.7(14) . .
O7 C48 C47 122.7(14) . .
C43 C48 C47 119.7(16) . .
C2 C49 C47 111.6(13) . .
C2 C49 H49A 109.3 . .
C47 C49 H49A 109.3 . .
C2 C49 H49B 109.3 . .
C47 C49 H49B 109.3 . .
H49A C49 H49B 108.0 . .
C13 O2 H2 109.5 . .
C20 O3 H3A 109.5 . .
C27 O4 H4 109.5 . .
C34 O5 H5A 109.5 . .
C48 O7 H7 109.5 . .
O8 S1 O10 112.9(9) . .
O8 S1 O9 109.9(10) . .
O10 S1 O9 113.4(10) . .
O8 S1 C4 107.4(8) . .
O10 S1 C4 106.6(8) . .
O9 S1 C4 106.1(7) . .
O13 S2 O12 110.5(10) . .
O13 S2 O11 117.4(10) . .
O12 S2 O11 108.4(10) . .
O13 S2 C10 105.7(8) . .
O12 S2 C10 107.8(8) . .
O11 S2 C10 106.4(8) . .
O15 S3 O16 114.0(8) . .
O15 S3 O14 111.6(7) . .
O16 S3 O14 112.1(7) . .
O15 S3 C17 106.7(7) . .
O16 S3 C17 105.2(7) . .
O14 S3 C17 106.6(7) . .
O17 S4 O18 114.0(10) . .
O17 S4 O19 110.0(10) . .
O18 S4 O19 114.4(9) . .
O17 S4 C24 105.2(8) . .
O18 S4 C24 105.5(8) . .
O19 S4 C24 106.9(8) . .
O21 S5 O22 115.2(8) . .
O21 S5 O20 112.6(8) . .
O22 S5 O20 109.7(8) . .
O21 S5 C31 106.0(8) . .
O22 S5 C31 106.6(7) . .
O20 S5 C31 106.1(7) . .
O23 S6 O24 119.1(11) . .
O23 S6 O25 113.7(12) . .
O24 S6 O25 102.7(11) . .
O23 S6 C38 107.8(9) . .
O24 S6 C38 107.6(9) . .
O25 S6 C38 105.0(9) . .
O23 S6 Ba1 140.8(7) . 5_565
O24 S6 Ba1 52.5(8) . 5_565
O25 S6 Ba1 50.6(7) . 5_565
C38 S6 Ba1 111.0(6) . 5_565
O27 S7 O26 114.7(12) . .
O27 S7 O28 109.2(12) . .
O26 S7 O28 109.8(11) . .
O27 S7 C45 106.8(10) . .
O26 S7 C45 108.8(9) . .
O28 S7 C45 107.3(9) . .
O27 S7 Ba2 124.0(9) . .
O26 S7 Ba2 61.6(7) . .
O28 S7 Ba2 48.6(8) . .
C45 S7 Ba2 128.0(6) . .
S2 O13 Ba1 146.1(11) . .
S4 O19 Ba2 143.8(8) . 3
S4 O19 Ba2 143.0(8) . 4
Ba2 O19 Ba2 14.40(17) 3 4
S6 O24 Ba1 105.5(9) . 5_565
S6 O25 Ba1 106.6(8) . 5_565
S7 O26 Ba2 93.2(8) . .
S7 O28 Ba2 106.5(10) . .
S7 O28 Ba2 115.4(10) . 2
Ba2 O28 Ba2 10.63(19) . 2
C50A N1A C54A 123.6(14) . .
C50A N1A C61A 119.5(14) . .
C54A N1A C61A 116.9(14) . .
C59A N2A C55A 121.5(15) . .
C59A N2A C60A 120.5(15) . .
C55A N2A C60A 117.9(15) . .
N1A C50A C51A 123.3(16) . .
N1A C50A H50A 118.4 . .
C51A C50A H50A 118.4 . .
C50A C51A C52A 115.4(16) . .
C50A C51A H51A 122.3 . .
C52A C51A H51A 122.3 . .
C53A C52A C51A 120.8(15) . .
C53A C52A H52A 119.6 . .
C51A C52A H52A 119.6 . .
C52A C53A C54A 120.9(15) . .
C52A C53A H53A 119.6 . .
C54A C53A H53A 119.6 . .
N1A C54A C53A 116.0(15) . .
N1A C54A C55A 122.3(13) . .
C53A C54A C55A 121.7(14) . .
N2A C55A C56A 117.7(16) . .
N2A C55A C54A 117.3(13) . .
C56A C55A C54A 124.9(15) . .
C57A C56A C55A 118.5(16) . .
C57A C56A H56A 120.8 . .
C55A C56A H56A 120.8 . .
C58A C57A C56A 120.7(17) . .
C58A C57A H57A 119.6 . .
C56A C57A H57A 119.6 . .
C57A C58A C59A 120.8(19) . .
C57A C58A H58A 119.6 . .
C59A C58A H58A 119.6 . .
N2A C59A C58A 120.7(18) . .
N2A C59A H59A 119.7 . .
C58A C59A H59A 119.7 . .
N2A C60A C61A 109.5(15) . .
N2A C60A H60A 109.8 . .
C61A C60A H60A 109.8 . .
N2A C60A H60B 109.8 . .
C61A C60A H60B 109.8 . .
H60A C60A H60B 108.2 . .
N1A C61A C60A 107.4(14) . .
N1A C61A H61A 110.2 . .
C60A C61A H61A 110.2 . .
N1A C61A H61B 110.2 . .
C60A C61A H61B 110.2 . .
H61A C61A H61B 108.5 . .
C50C N1C C54C 124.4(17) . .
C50C N1C C61C 118.6(16) . .
C54C N1C C61C 117.0(16) . .
N1C C50C C51C 122.6(19) . .
N1C C50C H50C 118.7 . .
C51C C50C H50C 118.7 . .
C50C C51C C52C 116(2) . .
C50C C51C H51C 122.0 . .
C52C C51C H51C 122.0 . .
C53C C52C C51C 119.4(19) . .
C53C C52C H52C 120.3 . .
C51C C52C H52C 120.3 . .
C54C C53C C52C 121.6(18) . .
C54C C53C H53C 119.2 . .
C52C C53C H53C 119.2 . .
N1C C54C C53C 115.8(17) . .
N1C C54C C55C 120.7(16) . .
C53C C54C C55C 123.5(16) . .
N2C C55C C54C 119.9(14) . .
N2C C55C C56C 116.3(16) . .
C54C C55C C56C 123.7(16) . .
C57C C56C C55C 120.7(16) . .
C57C C56C H56C 119.7 . .
C55C C56C H56C 119.7 . .
C58C C57C C56C 117.5(17) . .
C58C C57C H57C 121.3 . .
C56C C57C H57C 121.3 . .
C57C C58C C59C 121(2) . .
C57C C58C H58C 119.3 . .
C59C C58C H58C 119.3 . .
N2C C59C C58C 122.5(19) . .
N2C C59C H59C 118.7 . .
C58C C59C H59C 118.7 . .
C59C N2C C55C 121.6(16) . .
C59C N2C C60C 122.2(17) . .
C55C N2C C60C 116.2(16) . .
C61C C60C N2C 109.1(16) . .
C61C C60C H60C 109.9 . .
N2C C60C H60C 109.9 . .
C61C C60C H60D 109.9 . .
N2C C60C H60D 109.9 . .
H60C C60C H60D 108.3 . .
C60C C61C N1C 109.3(16) . .
C60C C61C H61C 109.8 . .
N1C C61C H61C 109.8 . .
C60C C61C H61D 109.8 . .
N1C C61C H61D 109.8 . .
H61C C61C H61D 108.3 . .
OF1 Ba1 OF6 122.3(6) . .
OF1 Ba1 O13 75.4(5) . .
OF6 Ba1 O13 71.8(6) . .
OF1 Ba1 OF3 68.4(4) . .
OF6 Ba1 OF3 154.3(6) . .
O13 Ba1 OF3 90.8(5) . .
OF1 Ba1 OF2 68.3(5) . .
OF6 Ba1 OF2 72.7(6) . .
O13 Ba1 OF2 100.4(5) . .
OF3 Ba1 OF2 130.5(5) . .
OF1 Ba1 O25 130.7(5) . 5_565
OF6 Ba1 O25 75.2(6) . 5_565
O13 Ba1 O25 146.2(5) . 5_565
OF3 Ba1 O25 117.2(5) . 5_565
OF2 Ba1 O25 76.5(5) . 5_565
OF1 Ba1 O24 96.9(5) . 5_565
OF6 Ba1 O24 119.3(6) . 5_565
O13 Ba1 O24 168.9(5) . 5_565
OF3 Ba1 O24 78.8(4) . 5_565
OF2 Ba1 O24 83.8(5) . 5_565
O25 Ba1 O24 44.7(5) 5_565 5_565
OF1 Ba1 OF4 133.8(4) . .
OF6 Ba1 OF4 84.1(5) . .
O13 Ba1 OF4 79.3(4) . .
OF3 Ba1 OF4 74.0(4) . .
OF2 Ba1 OF4 155.4(4) . .
O25 Ba1 OF4 90.1(4) 5_565 .
O24 Ba1 OF4 101.2(4) 5_565 .
OF1 Ba1 S6 115.6(4) . 5_565
OF6 Ba1 S6 98.0(5) . 5_565
O13 Ba1 S6 168.4(4) . 5_565
OF3 Ba1 S6 96.9(3) . 5_565
OF2 Ba1 S6 81.2(4) . 5_565
O25 Ba1 S6 22.8(4) 5_565 5_565
O24 Ba1 S6 22.0(3) 5_565 5_565
OF4 Ba1 S6 94.4(3) . 5_565
Ba2 OF5 Ba2 14.82(15) 2 .
Ba2 OF7 Ba2 16.01(19) . 2
C50B N1B C54B 122.5(15) . .
C50B N1B C55B 121.9(15) . .
C54B N1B C55B 115.5(13) . .
N1B C50B C51B 120.1(17) . .
N1B C50B H50B 119.9 . .
C51B C50B H50B 119.9 . .
C50B C51B C52B 119.6(17) . .
C50B C51B H51B 120.2 . .
C52B C51B H51B 120.2 . .
C51B C52B C53B 121.3(17) . .
C51B C52B H52B 119.3 . .
C53B C52B H52B 119.3 . .
C54B C53B C52B 117.3(17) . .
C54B C53B H53B 121.3 . .
C52B C53B H53B 121.3 . .
N1B C54B C53B 118.9(15) . .
N1B C54B C54B 119.7(10) . 2
C53B C54B C54B 121.4(11) . 2
C55B C55B N1B 110.9(13) 2 .
C55B C55B H55A 109.5 2 .
N1B C55B H55A 109.5 . .
C55B C55B H55B 109.5 2 .
N1B C55B H55B 109.5 . .
H55A C55B H55B 108.1 . .
Ba2 Ba2 O19 107.4(9) 2 3_445
Ba2 Ba2 O28 129.9(10) 2 .
O19 Ba2 O28 118.1(5) 3_445 .
Ba2 Ba2 OF5 98.9(6) 2 2
O19 Ba2 OF5 73.4(5) 3_445 2
O28 Ba2 OF5 112.6(5) . 2
Ba2 Ba2 OF7 82.00(10) 2 .
O19 Ba2 OF7 75.7(3) 3_445 .
O28 Ba2 OF7 89.8(4) . .
OF5 Ba2 OF7 147.8(4) 2 .
Ba2 Ba2 O19 58.2(8) 2 4_545
O19 Ba2 O19 144.7(6) 3_445 4_545
O28 Ba2 O19 72.5(5) . 4_545
OF5 Ba2 O19 136.7(5) 2 4_545
OF7 Ba2 O19 70.7(3) . 4_545
Ba2 Ba2 OF5 66.3(5) 2 .
O19 Ba2 OF5 142.5(5) 3_445 .
O28 Ba2 OF5 87.5(5) . .
OF5 Ba2 OF5 71.4(6) 2 .
OF7 Ba2 OF5 135.1(3) . .
O19 Ba2 OF5 65.8(4) 4_545 .
Ba2 Ba2 O26 151.7(5) 2 .
O19 Ba2 O26 90.5(5) 3_445 .
O28 Ba2 O26 50.0(5) . .
OF5 Ba2 O26 64.9(5) 2 .
OF7 Ba2 O26 124.4(4) . .
O19 Ba2 O26 117.0(5) 4_545 .
OF5 Ba2 O26 86.1(5) . .
Ba2 Ba2 O28 39.4(8) 2 2
O19 Ba2 O28 68.7(5) 3_445 2
O28 Ba2 O28 165.5(5) . 2
OF5 Ba2 O28 81.3(5) 2 2
OF7 Ba2 O28 79.4(3) . 2
O19 Ba2 O28 94.7(4) 4_545 2
OF5 Ba2 O28 93.4(5) . 2
O26 Ba2 O28 144.5(5) . 2
Ba2 Ba2 S7 148.7(9) 2 .
O19 Ba2 S7 103.9(4) 3_445 .
O28 Ba2 S7 24.9(4) . .
OF5 Ba2 S7 89.5(4) 2 .
OF7 Ba2 S7 106.52(17) . .
O19 Ba2 S7 95.5(3) 4_545 .
OF5 Ba2 S7 88.4(4) . .
O26 Ba2 S7 25.2(4) . .
O28 Ba2 S7 169.5(4) 2 .

loop_
_geom_bond_atom_site_label_1
_geom_bond_atom_site_label_2
_geom_bond_distance
_geom_bond_site_symmetry_2
C1 O1 1.326(18) .
C1 C6 1.38(2) .
C1 C2 1.387(15) .
C2 C3 1.358(15) .
C2 C49 1.50(2) .
C3 C4 1.384(15) .
C3 H3 0.9500 .
C4 C5 1.36(2) .
C4 S1 1.715(15) .
C5 C6 1.33(2) .
C5 H5 0.9500 .
C6 C7 1.51(2) .
C7 C8 1.50(2) .
C7 H7A 0.9900 .
C7 H7B 0.9900 .
C8 C13 1.37(2) .
C8 C9 1.37(2) .
C9 C10 1.33(2) .
C9 H9 0.9500 .
C10 C11 1.38(2) .
C10 S2 1.742(17) .
C11 C12 1.35(2) .
C11 H11 0.9500 .
C12 C13 1.37(2) .
C12 C14 1.49(2) .
C13 O2 1.316(18) .
C14 C15 1.47(2) .
C14 H14A 0.9900 .
C14 H14B 0.9900 .
C15 C20 1.35(2) .
C15 C16 1.37(2) .
C16 C17 1.35(2) .
C16 H16 0.9500 .
C17 C18 1.37(2) .
C17 S3 1.759(15) .
C18 C19 1.36(2) .
C18 H18 0.9500 .
C19 C20 1.35(2) .
C19 C21 1.51(2) .
C20 O3 1.349(18) .
C21 C22 1.50(2) .
C21 H21A 0.9900 .
C21 H21B 0.9900 .
C22 C23 1.32(2) .
C22 C27 1.39(2) .
C23 C24 1.39(2) .
C23 H23 0.9500 .
C24 C25 1.31(2) .
C24 S4 1.740(17) .
C25 C26 1.37(2) .
C25 H25 0.9500 .
C26 C27 1.36(2) .
C26 C28 1.48(2) .
C27 O4 1.311(18) .
C28 C29 1.51(2) .
C28 H28A 0.9900 .
C28 H28B 0.9900 .
C29 C34 1.35(2) .
C29 C30 1.36(2) .
C30 C31 1.37(2) .
C30 H30 0.9500 .
C31 C32 1.36(2) .
C31 S5 1.735(16) .
C32 C33 1.39(2) .
C32 H32 0.9500 .
C33 C34 1.35(2) .
C33 C35 1.48(2) .
C34 O5 1.319(18) .
C35 C36 1.50(2) .
C35 H35A 0.9900 .
C35 H35B 0.9900 .
C36 C37 1.34(2) .
C36 C41 1.39(2) .
C37 C38 1.33(2) .
C37 H37 0.9500 .
C38 C39 1.35(2) .
C38 S6 1.723(18) .
C39 C40 1.34(2) .
C39 H39 0.9500 .
C40 C41 1.34(2) .
C40 C42 1.52(2) .
C41 O6 1.299(19) .
C42 C43 1.47(2) .
C42 H42A 0.9900 .
C42 H42B 0.9900 .
C43 C48 1.37(2) .
C43 C44 1.38(2) .
C44 C45 1.31(2) .
C44 H44 0.9500 .
C45 C46 1.38(2) .
C45 S7 1.724(19) .
C46 C47 1.34(2) .
C46 H46 0.9500 .
C47 C48 1.39(2) .
C47 C49 1.51(2) .
C48 O7 1.32(2) .
C49 H49A 0.9900 .
C49 H49B 0.9900 .
O2 H2 0.8400 .
O3 H3A 0.8400 .
O4 H4 0.8400 .
O5 H5A 0.8400 .
O7 H7 0.8400 .
S1 O8 1.380(14) .
S1 O10 1.392(14) .
S1 O9 1.410(14) .
S2 O13 1.400(15) .
S2 O12 1.406(15) .
S2 O11 1.442(15) .
S3 O15 1.417(12) .
S3 O16 1.423(13) .
S3 O14 1.434(12) .
S4 O17 1.404(15) .
S4 O18 1.413(14) .
S4 O19 1.450(16) .
S5 O21 1.384(14) .
S5 O22 1.424(12) .
S5 O20 1.433(13) .
S6 O23 1.328(16) .
S6 O24 1.394(15) .
S6 O25 1.449(18) .
S6 Ba1 3.580(6) 5_565
S7 O27 1.385(18) .
S7 O26 1.386(19) .
S7 O28 1.425(16) .
S7 Ba2 3.247(7) .
O13 Ba1 2.709(15) .
O19 Ba2 2.521(15) 3
O19 Ba2 2.831(15) 4
O24 Ba1 2.947(17) 5_565
O25 Ba1 2.886(16) 5_565
O26 Ba2 2.860(16) .
O28 Ba2 2.540(18) .
O28 Ba2 3.066(18) 2
N1A C50A 1.28(2) .
N1A C54A 1.36(2) .
N1A C61A 1.47(2) .
N2A C59A 1.30(2) .
N2A C55A 1.35(2) .
N2A C60A 1.46(2) .
C50A C51A 1.376(13) .
C50A H50A 0.9500 .
C51A C52A 1.379(12) .
C51A H51A 0.9500 .
C52A C53A 1.372(12) .
C52A H52A 0.9500 .
C53A C54A 1.375(12) .
C53A H53A 0.9500 .
C54A C55A 1.41(2) .
C55A C56A 1.376(16) .
C56A C57A 1.365(16) .
C56A H56A 0.9500 .
C57A C58A 1.30(3) .
C57A H57A 0.9500 .
C58A C59A 1.32(3) .
C58A H58A 0.9500 .
C59A H59A 0.9500 .
C60A C61A 1.48(3) .
C60A H60A 0.9900 .
C60A H60B 0.9900 .
C61A H61A 0.9900 .
C61A H61B 0.9900 .
N1C C50C 1.28(3) .
N1C C54C 1.34(2) .
N1C C61C 1.46(3) .
C50C C51C 1.371(17) .
C50C H50C 0.9500 .
C51C C52C 1.390(17) .
C51C H51C 0.9500 .
C52C C53C 1.374(17) .
C52C H52C 0.9500 .
C53C C54C 1.368(16) .
C53C H53C 0.9500 .
C54C C55C 1.38(2) .
C55C N2C 1.34(2) .
C55C C56C 1.380(16) .
C56C C57C 1.380(16) .
C56C H56C 0.9500 .
C57C C58C 1.30(2) .
C57C H57C 0.9500 .
C58C C59C 1.31(3) .
C58C H58C 0.9500 .
C59C N2C 1.28(2) .
C59C H59C 0.9500 .
N2C C60C 1.48(2) .
C60C C61C 1.43(3) .
C60C H60C 0.9900 .
C60C H60D 0.9900 .
C61C H61C 0.9900 .
C61C H61D 0.9900 .
Ba1 OF1 2.641(15) .
Ba1 OF6 2.667(19) .
Ba1 OF3 2.724(15) .
Ba1 OF2 2.742(16) .
Ba1 O25 2.886(16) 5_565
Ba1 O24 2.947(17) 5_565
Ba1 OF4 2.982(15) .
Ba1 S6 3.580(6) 5_565
OF5 Ba2 2.640(17) 2
OF5 Ba2 2.849(17) .
OF7 Ba2 2.65(2) .
OF7 Ba2 2.65(2) 2
N1B C50B 1.30(2) .
N1B C54B 1.33(2) .
N1B C55B 1.47(2) .
C50B C51B 1.33(2) .
C50B H50B 0.9500 .
C51B C52B 1.33(3) .
C51B H51B 0.9500 .
C52B C53B 1.36(2) .
C52B H52B 0.9500 .
C53B C54B 1.36(2) .
C53B H53B 0.9500 .
C54B C54B 1.43(3) 2
C55B C55B 1.38(3) 2
C55B H55A 0.9900 .
C55B H55B 0.9900 .
Ba2 Ba2 0.738(5) 2
Ba2 O19 2.521(15) 3_445
Ba2 OF5 2.640(17) 2
Ba2 O19 2.831(15) 4_545
Ba2 O28 3.066(18) 2
